data_2234735
loop_
_publ_author_name
'Yu, Guo-Jun'
'Xu, Lan-Ping'
'Qin, Lan'
'Han, Lei'

_publ_section_title
;
 <i>catena</i>-Poly[[[tetraaquacopper(II)]-\m-4,4'-bipyridyl-\k^2^<i>N</i>:<i>N</i>']
 tetrafluoridosuccinate tetrahydrate]
;
_journal_coeditor_code MW2062
_journal_issue 5
_journal_name_full 'Acta Crystallographica Section E'
_journal_page_first m598
_journal_paper_doi 10.1107/S1600536812014948
_journal_volume 68
_journal_year 2012
_chemical_formula_iupac '[Cu (C10 H8 N2) (H2 O)4] (C4 F4 O4), 4H2 O'
_chemical_formula_moiety 'C10 H16 Cu N2 O4 +, C4 F4 O4 -, 4(H2 O)'
_chemical_formula_sum 'C14 H24 Cu F4 N2 O12'
_chemical_formula_weight 551.89
_chemical_name_systematic
;
<i>catena</i>-Poly[[[tetraaquacopper(II)]-\m-4,4'bipyridyl-
\k^2^<i>N</i>:<i>N</i>'] tetrafluoridosuccinate tetrahydrate]
;
_space_group_IT_number 15
_symmetry_cell_setting monoclinic
_symmetry_space_group_name_Hall '-C 2yc'
_symmetry_space_group_name_H-M 'C 1 2/c 1'
_atom_sites_solution_hydrogens geom
_atom_sites_solution_primary direct
_atom_sites_solution_secondary difmap
_audit_creation_method SHELXL-97
_cell_angle_alpha 90.00
_cell_angle_beta 104.85(3)
_cell_angle_gamma 90.00
_cell_formula_units_Z 4
_cell_length_a 17.112(3)
_cell_length_b 11.135(2)
_cell_length_c 12.126(2)
_cell_measurement_reflns_used 8384
_cell_measurement_temperature 298(2)
_cell_measurement_theta_max 27.40
_cell_measurement_theta_min 3.00
_cell_volume 2233.3(7)
_computing_cell_refinement 'SAINT (Bruker, 2005)'
_computing_data_collection 'SMART (Bruker, 2005)'
_computing_data_reduction 'SAINT (Bruker, 2005)'
_computing_molecular_graphics 'SHELXTL (Sheldrick, 2008)'
_computing_publication_material 'SHELXTL (Sheldrick, 2008)'
_computing_structure_refinement 'SHELXL97 (Sheldrick, 2008)'
_computing_structure_solution 'SHELXS97 (Sheldrick, 2008)'
_diffrn_ambient_temperature 298(2)
_diffrn_detector_area_resol_mean 28
_diffrn_measured_fraction_theta_full 0.998
_diffrn_measured_fraction_theta_max 0.998
_diffrn_measurement_device_type 'Bruker SMART APEX'
_diffrn_measurement_method '\w scans'
_diffrn_radiation_monochromator graphite
_diffrn_radiation_source 'fine-focus sealed tube'
_diffrn_radiation_type MoK\a
_diffrn_radiation_wavelength 0.71073
_diffrn_reflns_av_R_equivalents 0.0260
_diffrn_reflns_av_sigmaI/netI 0.0227
_diffrn_reflns_limit_h_max 21
_diffrn_reflns_limit_h_min -22
_diffrn_reflns_limit_k_max 14
_diffrn_reflns_limit_k_min -14
_diffrn_reflns_limit_l_max 15
_diffrn_reflns_limit_l_min -15
_diffrn_reflns_number 10662
_diffrn_reflns_theta_full 27.40
_diffrn_reflns_theta_max 27.40
_diffrn_reflns_theta_min 3.00
_diffrn_standards_decay_% 0
_diffrn_standards_interval_count 0
_diffrn_standards_interval_time 0
_diffrn_standards_number 0
_exptl_absorpt_coefficient_mu 1.073
_exptl_absorpt_correction_T_max 0.9003
_exptl_absorpt_correction_T_min 0.6496
_exptl_absorpt_correction_type multi-scan
_exptl_absorpt_process_details '(SADABS; Bruker, 2005)'
_exptl_crystal_colour blue
_exptl_crystal_density_diffrn 1.641
_exptl_crystal_density_method 'not measured'
_exptl_crystal_description block
_exptl_crystal_F_000 1132
_exptl_crystal_size_max 0.44
_exptl_crystal_size_mid 0.22
_exptl_crystal_size_min 0.10
_refine_diff_density_max 0.697
_refine_diff_density_min -0.784
_refine_ls_extinction_coef 0.0077(3)
_refine_ls_extinction_expression Fc^*^=kFc[1+0.001xFc^2^\l^3^/sin(2\q)]^-1/4^
_refine_ls_extinction_method 'SHELXL97 (Sheldrick, 2008)'
_refine_ls_goodness_of_fit_ref 1.282
_refine_ls_hydrogen_treatment constr
_refine_ls_matrix_type full
_refine_ls_number_parameters 153
_refine_ls_number_reflns 2546
_refine_ls_number_restraints 0
_refine_ls_restrained_S_all 1.282
_refine_ls_R_factor_all 0.0415
_refine_ls_R_factor_gt 0.0271
_refine_ls_shift/su_max 0.001
_refine_ls_shift/su_mean 0.000
_refine_ls_structure_factor_coef Fsqd
_refine_ls_weighting_details 'calc w=1/[\s^2^(Fo^2^)+(0.0175P)^2^+4.9756P] where P=(Fo^2^+2Fc^2^)/3'
_refine_ls_weighting_scheme calc
_refine_ls_wR_factor_gt 0.0577
_refine_ls_wR_factor_ref 0.0850
_reflns_number_gt 2115
_reflns_number_total 2546
_reflns_threshold_expression I>2sigma(I)
_cod_data_source_file mw2062.cif
_cod_data_source_block I
_cod_original_sg_symbol_H-M 'C 2/c'
_cod_database_code 2234735
_cod_database_fobs_code 2234735

loop_
_symmetry_equiv_pos_as_xyz
'x, y, z'
'-x, y, -z+1/2'
'x+1/2, y+1/2, z'
'-x+1/2, y+1/2, -z+1/2'
'-x, -y, -z'
'x, -y, z-1/2'
'-x+1/2, -y+1/2, -z'
'x+1/2, -y+1/2, z-1/2'

loop_
_atom_site_type_symbol
_atom_site_label
_atom_site_fract_x
_atom_site_fract_y
_atom_site_fract_z
_atom_site_U_iso_or_equiv
_atom_site_adp_type
_atom_site_calc_flag
_atom_site_refinement_flags
_atom_site_occupancy
_atom_site_symmetry_multiplicity
Cu Cu1 0.5000 0.87438(3) 0.7500 0.02173(14) Uani d S 1 2
F F1 0.33513(10) 0.31057(16) 0.46607(16) 0.0488(5) Uani d . 1 1
F F2 0.29291(11) 0.33959(16) 0.61875(14) 0.0457(4) Uani d . 1 1
O O1 0.43960(11) 0.87146(15) 0.58758(13) 0.0277(4) Uani d . 1 1
H H3 0.4154 0.8089 0.5664 0.033 Uiso d R 1 1
H H4 0.4087 0.9285 0.5680 0.033 Uiso d R 1 1
O O2 0.16201(13) 0.45430(18) 0.49626(16) 0.0426(5) Uani d . 1 1
O O3 0.20898(16) 0.4317(2) 0.34192(18) 0.0559(7) Uani d . 1 1
O O4 0.36711(11) 0.88591(16) 0.79355(15) 0.0307(4) Uani d . 1 1
H H7 0.3579 0.8968 0.8561 0.037 Uiso d R 1 1
H H8 0.3448 0.9399 0.7503 0.037 Uiso d R 1 1
O O5 0.35115(14) 0.6752(2) 0.5062(2) 0.0533(6) Uani d . 1 1
H H9 0.3262 0.6610 0.5542 0.064 Uiso d R 1 1
H H10 0.3197 0.7005 0.4479 0.064 Uiso d R 1 1
O O6 0.23890(14) 0.7923(2) 0.32616(18) 0.0540(6) Uani d . 1 1
H H12 0.2530 0.8407 0.2843 0.065 Uiso d R 1 1
H H11 0.2113 0.7397 0.2874 0.065 Uiso d R 1 1
N N1 0.5000 0.6931(2) 0.7500 0.0212(6) Uani d S 1 2
N N2 0.5000 0.0563(2) 0.7500 0.0231(6) Uani d S 1 2
C C1 0.45882(16) 0.6311(2) 0.8111(2) 0.0296(5) Uani d . 1 1
H H1 0.4301 0.6731 0.8541 0.035 Uiso calc R 1 1
C C2 0.45722(17) 0.5067(2) 0.8129(2) 0.0315(6) Uani d . 1 1
H H2 0.4276 0.4668 0.8561 0.038 Uiso calc R 1 1
C C3 0.5000 0.4417(3) 0.7500 0.0244(7) Uani d S 1 2
C C4 0.5000 0.3076(3) 0.7500 0.0246(7) Uani d S 1 2
C C5 0.48432(17) 0.2427(2) 0.8399(2) 0.0298(6) Uani d . 1 1
H H5 0.4737 0.2827 0.9019 0.036 Uiso calc R 1 1
C C6 0.48451(16) 0.1187(2) 0.8369(2) 0.0277(5) Uani d . 1 1
H H6 0.4735 0.0766 0.8975 0.033 Uiso calc R 1 1
C C7 0.26765(16) 0.3133(2) 0.5056(2) 0.0339(6) Uani d . 1 1
C C8 0.20728(18) 0.4103(2) 0.4409(2) 0.0363(6) Uani d . 1 1

loop_
_atom_site_aniso_label
_atom_site_aniso_U_11
_atom_site_aniso_U_22
_atom_site_aniso_U_33
_atom_site_aniso_U_12
_atom_site_aniso_U_13
_atom_site_aniso_U_23
Cu1 0.0336(3) 0.01019(19) 0.0216(2) 0.000 0.00738(16) 0.000
F1 0.0408(10) 0.0482(10) 0.0676(12) 0.0108(8) 0.0323(9) 0.0130(9)
F2 0.0502(10) 0.0491(10) 0.0327(8) 0.0104(8) 0.0014(7) 0.0004(7)
O1 0.0379(10) 0.0199(8) 0.0241(8) 0.0054(7) 0.0058(7) 0.0010(7)
O2 0.0532(13) 0.0414(11) 0.0369(10) 0.0262(10) 0.0185(9) 0.0090(9)
O3 0.0837(17) 0.0539(14) 0.0366(11) 0.0379(13) 0.0276(11) 0.0198(10)
O4 0.0366(10) 0.0288(9) 0.0296(9) 0.0033(8) 0.0135(7) 0.0058(7)
O5 0.0492(13) 0.0590(14) 0.0498(13) -0.0107(11) 0.0090(10) -0.0077(11)
O6 0.0659(15) 0.0598(14) 0.0361(11) -0.0240(12) 0.0125(10) -0.0009(10)
N1 0.0260(14) 0.0129(12) 0.0245(13) 0.000 0.0063(11) 0.000
N2 0.0333(16) 0.0125(12) 0.0273(14) 0.000 0.0145(12) 0.000
C1 0.0395(14) 0.0167(11) 0.0392(13) 0.0029(10) 0.0224(11) -0.0002(10)
C2 0.0433(16) 0.0166(11) 0.0427(14) -0.0001(10) 0.0260(12) 0.0033(10)
C3 0.0317(18) 0.0126(14) 0.0307(17) 0.000 0.0115(14) 0.000
C4 0.0319(18) 0.0121(14) 0.0325(17) 0.000 0.0130(14) 0.000
C5 0.0484(16) 0.0163(11) 0.0303(13) -0.0009(10) 0.0206(11) -0.0027(9)
C6 0.0429(15) 0.0178(11) 0.0282(12) 0.0002(10) 0.0194(11) 0.0016(9)
C7 0.0338(14) 0.0386(15) 0.0323(13) 0.0102(12) 0.0140(11) 0.0063(11)
C8 0.0484(17) 0.0291(13) 0.0312(13) 0.0147(12) 0.0101(12) 0.0082(11)

loop_
_atom_type_symbol
_atom_type_description
_atom_type_scat_dispersion_real
_atom_type_scat_dispersion_imag
_atom_type_scat_source
C C 0.0033 0.0016 'International Tables Vol C Tables 4.2.6.8 and 6.1.1.4'
H H 0.0000 0.0000 'International Tables Vol C Tables 4.2.6.8 and 6.1.1.4'
Cu Cu 0.3201 1.2651 'International Tables Vol C Tables 4.2.6.8 and 6.1.1.4'
F F 0.0171 0.0103 'International Tables Vol C Tables 4.2.6.8 and 6.1.1.4'
N N 0.0061 0.0033 'International Tables Vol C Tables 4.2.6.8 and 6.1.1.4'
O O 0.0106 0.0060 'International Tables Vol C Tables 4.2.6.8 and 6.1.1.4'

loop_
_geom_angle_atom_site_label_1
_geom_angle_atom_site_label_2
_geom_angle_atom_site_label_3
_geom_angle_site_symmetry_1
_geom_angle_site_symmetry_3
_geom_angle
O1 Cu1 O1 2_656 . 178.11(10)
O1 Cu1 N1 2_656 . 89.06(5)
O1 Cu1 N1 . . 89.06(5)
O1 Cu1 N2 2_656 1_565 90.94(5)
O1 Cu1 N2 . 1_565 90.94(5)
N1 Cu1 N2 . 1_565 180.0000(10)
Cu1 O1 H3 . . 114.9
Cu1 O1 H4 . . 114.1
H3 O1 H4 . . 109.3
H7 O4 H8 . . 108.2
H9 O5 H10 . . 109.4
H12 O6 H11 . . 109.5
C1 N1 C1 2_656 . 117.8(3)
C1 N1 Cu1 2_656 . 121.09(14)
C1 N1 Cu1 . . 121.09(14)
C6 N2 C6 . 2_656 117.8(3)
C6 N2 Cu1 . 1_545 121.12(14)
C6 N2 Cu1 2_656 1_545 121.12(14)
N1 C1 C2 . . 122.7(2)
N1 C1 H1 . . 118.7
C2 C1 H1 . . 118.7
C1 C2 C3 . . 119.8(2)
C1 C2 H2 . . 120.1
C3 C2 H2 . . 120.1
C2 C3 C2 . 2_656 117.2(3)
C2 C3 C4 . . 121.38(15)
C2 C3 C4 2_656 . 121.38(15)
C5 C4 C5 . 2_656 117.4(3)
C5 C4 C3 . . 121.31(15)
C5 C4 C3 2_656 . 121.30(15)
C6 C5 C4 . . 119.8(2)
C6 C5 H5 . . 120.1
C4 C5 H5 . . 120.1
N2 C6 C5 . . 122.6(2)
N2 C6 H6 . . 118.7
C5 C6 H6 . . 118.7
F1 C7 F2 . . 106.3(2)
F1 C7 C7 . 7_556 107.5(3)
F2 C7 C7 . 7_556 107.8(3)
F1 C7 C8 . . 110.5(2)
F2 C7 C8 . . 110.9(2)
C7 C7 C8 7_556 . 113.5(3)
O3 C8 O2 . . 128.4(3)
O3 C8 C7 . . 116.5(2)
O2 C8 C7 . . 115.1(2)

loop_
_geom_bond_atom_site_label_1
_geom_bond_atom_site_label_2
_geom_bond_site_symmetry_2
_geom_bond_distance
Cu1 O1 2_656 1.9760(17)
Cu1 O1 . 1.9761(17)
Cu1 N1 . 2.018(3)
Cu1 N2 1_565 2.025(3)
F1 C7 . 1.360(3)
F2 C7 . 1.360(3)
O1 H3 . 0.8180
O1 H4 . 0.8212
O2 C8 . 1.248(3)
O3 C8 . 1.232(3)
O4 H7 . 0.8224
O4 H8 . 0.8241
O5 H9 . 0.8196
O5 H10 . 0.8200
O6 H12 . 0.8182
O6 H11 . 0.8207
N1 C1 2_656 1.338(3)
N1 C1 . 1.338(3)
N2 C6 . 1.344(3)
N2 C6 2_656 1.344(3)
N2 Cu1 1_545 2.025(3)
C1 C2 . 1.386(3)
C1 H1 . 0.9300
C2 C3 . 1.388(3)
C2 H2 . 0.9300
C3 C2 2_656 1.388(3)
C3 C4 . 1.494(4)
C4 C5 . 1.390(3)
C4 C5 2_656 1.390(3)
C5 C6 . 1.382(3)
C5 H5 . 0.9300
C6 H6 . 0.9300
C7 C7 7_556 1.525(6)
C7 C8 . 1.560(4)

loop_
_geom_hbond_atom_site_label_D
_geom_hbond_atom_site_label_H
_geom_hbond_atom_site_label_A
_geom_hbond_site_symmetry_A
_geom_hbond_distance_DH
_geom_hbond_distance_HA
_geom_hbond_distance_DA
_geom_hbond_angle_DHA
O6 H11 O4 7_566 0.82 2.01 2.826(3) 172
O6 H12 O3 4 0.82 2.07 2.879(3) 168
O5 H10 O6 . 0.82 2.02 2.830(3) 168
O5 H9 O6 7_566 0.82 2.11 2.871(3) 155
O4 H8 O3 7_566 0.82 1.90 2.725(3) 176
O4 H7 O2 4_556 0.82 2.01 2.824(3) 170
O1 H4 O2 7_566 0.82 1.81 2.630(2) 172
O1 H3 O5 . 0.82 1.88 2.697(3) 174
